data_4068367
loop_
_publ_author_name
'Rankin, Matthew A.'
'MacLean, Darren F.'
'McDonald, Robert'
'Ferguson, Michael J.'
'Lumsden, Michael D.'
'Stradiotto, Mark'

_publ_section_title
;
 Probing the Dynamics and Reactivity of a Stereochemically Nonrigid
 Cp*Ru(H)(\k2-P,Carbene) Complex
;
_journal_issue 1
_journal_name_full Organometallics
_journal_page_first 74
_journal_paper_doi 10.1021/om800761c
_journal_volume 28
_journal_year 2009
_chemical_formula_moiety 'C33 H48 N P Ru Si'
_chemical_formula_sum 'C33 H48 N P Ru Si'
_chemical_formula_weight 618.85
_chemical_name_systematic
;

 ?

;
_space_group_IT_number 2
_symmetry_cell_setting triclinic
_symmetry_space_group_name_Hall '-P 1'
_symmetry_space_group_name_H-M 'P -1'
_atom_sites_solution_hydrogens geom
_atom_sites_solution_primary direct
_atom_sites_solution_secondary difmap
_audit_creation_method SHELXL-97
_cell_angle_alpha 85.730(2)
_cell_angle_beta 80.573(2)
_cell_angle_gamma 76.799(2)
_cell_formula_units_Z 2
_cell_length_a 9.1971(12)
_cell_length_b 9.4967(13)
_cell_length_c 18.536(3)
_cell_measurement_reflns_used 6349
_cell_measurement_temperature 193(2)
_cell_measurement_theta_max 26.26
_cell_measurement_theta_min 2.20
_cell_volume 1553.7(4)
_computing_cell_refinement 'Bruker SAINT (Bruker, 1997)'
_computing_data_collection 'Bruker SMART (Bruker, 1997)'
_computing_data_reduction 'Bruker SAINT (Bruker, 1997)'
_computing_molecular_graphics 'Bruker SHELXTL (Bruker, 1997)'
_computing_publication_material 'Bruker SHELXTL (Bruker, 1997)'
_computing_structure_refinement 'SHELXL-97 (Sheldrick, 1997)'
_computing_structure_solution 'SHELXS-97 (Sheldrick, 1990)'
_diffrn_ambient_temperature 193(2)
_diffrn_detector_area_resol_mean 8.192
_diffrn_measured_fraction_theta_full 0.992
_diffrn_measured_fraction_theta_max 0.992
_diffrn_measurement_device_type 'Bruker PLATFORM diffractometer/SMART 1000 CCD area detector'
_diffrn_measurement_method '\w scans'
_diffrn_radiation_monochromator graphite
_diffrn_radiation_source 'fine-focus sealed tube'
_diffrn_radiation_type MoK\a
_diffrn_radiation_wavelength 0.71073
_diffrn_reflns_av_R_equivalents 0.0346
_diffrn_reflns_av_sigmaI/netI 0.0508
_diffrn_reflns_limit_h_max 11
_diffrn_reflns_limit_h_min -11
_diffrn_reflns_limit_k_max 11
_diffrn_reflns_limit_k_min -11
_diffrn_reflns_limit_l_max 23
_diffrn_reflns_limit_l_min -23
_diffrn_reflns_number 12356
_diffrn_reflns_theta_full 26.42
_diffrn_reflns_theta_max 26.42
_diffrn_reflns_theta_min 1.11
_diffrn_standards_decay_% 0
_diffrn_standards_interval_time 0
_diffrn_standards_number 0
_exptl_absorpt_coefficient_mu 0.616
_exptl_absorpt_correction_T_max 0.9242
_exptl_absorpt_correction_T_min 0.8132
_exptl_absorpt_correction_type integration
_exptl_absorpt_process_details 'Bruker SHELXTL (Bruker, 1997)'
_exptl_crystal_colour colorless
_exptl_crystal_density_diffrn 1.323
_exptl_crystal_density_method 'not measured'
_exptl_crystal_description prism
_exptl_crystal_F_000 652
_exptl_crystal_size_max 0.35
_exptl_crystal_size_mid 0.33
_exptl_crystal_size_min 0.13
_refine_diff_density_max 0.978
_refine_diff_density_min -0.388
_refine_diff_density_rms 0.083
_refine_ls_extinction_method none
_refine_ls_goodness_of_fit_ref 1.068
_refine_ls_hydrogen_treatment constr
_refine_ls_matrix_type full
_refine_ls_number_parameters 353
_refine_ls_number_reflns 6350
_refine_ls_number_restraints 0
_refine_ls_restrained_S_all 1.068
_refine_ls_R_factor_all 0.0519
_refine_ls_R_factor_gt 0.0379
_refine_ls_shift/su_max 0.000
_refine_ls_shift/su_mean 0.000
_refine_ls_structure_factor_coef Fsqd
_refine_ls_weighting_details 'calc w=1/[\s^2^(Fo^2^)+(0.0420P)^2^+0.4798P] where P=(Fo^2^+2Fc^2^)/3'
_refine_ls_weighting_scheme calc
_refine_ls_wR_factor_gt 0.0851
_refine_ls_wR_factor_ref 0.0919
_reflns_number_gt 5202
_reflns_number_total 6350
_reflns_threshold_expression I>2\s(I)
_cod_data_source_file om800761c_si_001.cif
_cod_data_source_block dal05b1
_cod_depositor_comments
;
The following automatic conversions were performed:

'_symmetry_cell_setting' value 'Triclinic' changed to 'triclinic'
according to /home/saulius/struct/CIF-dictionaries/cif_core.dic
dictionary named 'cif_core.dic' version 2.4.2 from 2011-04-26.

Automatic conversion script
Id: cif_fix_values 1715 2011-07-08 13:25:40Z adriana 
;
_cod_database_code 4068367

loop_
_symmetry_equiv_pos_as_xyz
'x, y, z'
'-x, -y, -z'

loop_
_atom_site_label
_atom_site_type_symbol
_atom_site_fract_x
_atom_site_fract_y
_atom_site_fract_z
_atom_site_U_iso_or_equiv
_atom_site_adp_type
_atom_site_occupancy
_atom_site_symmetry_multiplicity
_atom_site_calc_flag
_atom_site_refinement_flags
Ru Ru -0.12761(3) 0.17042(3) 0.222683(13) 0.02453(8) Uani 1 1 d .
H1 H 0.020(4) 0.113(4) 0.1836(18) 0.049(10) Uiso 1 1 d .
P P -0.04767(9) -0.05398(8) 0.27971(4) 0.02640(17) Uani 1 1 d .
Si Si 0.08782(10) 0.26494(10) 0.21915(5) 0.0314(2) Uani 1 1 d .
H1SI H 0.048(4) 0.409(4) 0.2458(17) 0.042(9) Uiso 1 1 d .
H2SI H 0.196(4) 0.191(3) 0.2662(17) 0.038(9) Uiso 1 1 d .
N N -0.0367(3) 0.2121(3) 0.37884(13) 0.0285(5) Uani 1 1 d .
C1 C 0.1610(4) 0.0557(3) 0.44120(17) 0.0323(7) Uani 1 1 d .
H1A H 0.2374 0.1148 0.4257 0.039 Uiso 1 1 calc R
H1B H 0.1109 0.0800 0.4916 0.039 Uiso 1 1 calc R
C2 C 0.0469(3) 0.0788(3) 0.38863(15) 0.0273(6) Uani 1 1 d .
C3 C 0.0497(3) -0.0492(3) 0.35614(16) 0.0279(6) Uani 1 1 d .
C3A C 0.1637(4) -0.1632(3) 0.38694(17) 0.0339(7) Uani 1 1 d .
C4 C 0.2142(4) -0.3126(4) 0.37707(18) 0.0430(8) Uani 1 1 d .
H4 H 0.1708 -0.3594 0.3453 0.052 Uiso 1 1 calc R
C5 C 0.3286(5) -0.3917(4) 0.4144(2) 0.0550(11) Uani 1 1 d .
H5 H 0.3625 -0.4926 0.4072 0.066 Uiso 1 1 calc R
C6 C 0.3932(5) -0.3281(4) 0.4608(2) 0.0538(10) Uani 1 1 d .
H6 H 0.4718 -0.3843 0.4850 0.065 Uiso 1 1 calc R
C7 C 0.3433(4) -0.1807(4) 0.47261(18) 0.0422(8) Uani 1 1 d .
H7 H 0.3866 -0.1356 0.5052 0.051 Uiso 1 1 calc R
C7A C 0.2310(4) -0.1018(3) 0.43655(16) 0.0330(7) Uani 1 1 d .
C10 C -0.3819(3) 0.2644(3) 0.22711(17) 0.0327(7) Uani 1 1 d .
C11 C -0.2970(4) 0.3699(3) 0.19699(17) 0.0343(7) Uani 1 1 d .
C12 C -0.2073(4) 0.3185(4) 0.13035(18) 0.0362(7) Uani 1 1 d .
C13 C -0.2350(3) 0.1799(4) 0.11955(16) 0.0327(7) Uani 1 1 d .
C14 C -0.3445(3) 0.1480(3) 0.17828(17) 0.0325(7) Uani 1 1 d .
C15 C -0.5055(4) 0.2894(4) 0.29134(18) 0.0451(9) Uani 1 1 d .
H15A H -0.4627 0.2998 0.3352 0.054 Uiso 1 1 calc R
H15B H -0.5545 0.2069 0.2988 0.054 Uiso 1 1 calc R
H15C H -0.5801 0.3779 0.2820 0.054 Uiso 1 1 calc R
C16 C -0.3193(5) 0.5198(4) 0.2243(2) 0.0512(10) Uani 1 1 d .
H16A H -0.2222 0.5489 0.2168 0.061 Uiso 1 1 calc R
H16B H -0.3599 0.5202 0.2766 0.061 Uiso 1 1 calc R
H16C H -0.3904 0.5878 0.1973 0.061 Uiso 1 1 calc R
C17 C -0.1229(4) 0.4067(4) 0.0745(2) 0.0511(10) Uani 1 1 d .
H17A H -0.1939 0.4695 0.0455 0.061 Uiso 1 1 calc R
H17B H -0.0459 0.3416 0.0421 0.061 Uiso 1 1 calc R
H17C H -0.0742 0.4662 0.0996 0.061 Uiso 1 1 calc R
C18 C -0.1809(4) 0.0978(4) 0.05066(18) 0.0440(9) Uani 1 1 d .
H18A H -0.1715 -0.0060 0.0623 0.053 Uiso 1 1 calc R
H18B H -0.0822 0.1157 0.0283 0.053 Uiso 1 1 calc R
H18C H -0.2535 0.1300 0.0164 0.053 Uiso 1 1 calc R
C19 C -0.4240(4) 0.0272(4) 0.18095(19) 0.0404(8) Uani 1 1 d .
H19A H -0.5055 0.0544 0.1511 0.048 Uiso 1 1 calc R
H19B H -0.4666 0.0074 0.2317 0.048 Uiso 1 1 calc R
H19C H -0.3523 -0.0597 0.1618 0.048 Uiso 1 1 calc R
C21 C 0.0867(4) -0.1919(3) 0.22026(17) 0.0341(7) Uani 1 1 d .
H21 H 0.0989 -0.2866 0.2487 0.041 Uiso 1 1 calc R
C22 C 0.2434(4) -0.1580(4) 0.20014(19) 0.0444(9) Uani 1 1 d .
H22A H 0.2829 -0.1470 0.2449 0.053 Uiso 1 1 calc R
H22B H 0.2361 -0.0679 0.1702 0.053 Uiso 1 1 calc R
H22C H 0.3116 -0.2373 0.1724 0.053 Uiso 1 1 calc R
C23 C 0.0243(4) -0.2113(4) 0.15098(18) 0.0460(9) Uani 1 1 d .
H23A H -0.0753 -0.2347 0.1645 0.055 Uiso 1 1 calc R
H23B H 0.0931 -0.2903 0.1233 0.055 Uiso 1 1 calc R
H23C H 0.0151 -0.1215 0.1208 0.055 Uiso 1 1 calc R
C24 C -0.2009(4) -0.1521(3) 0.31396(17) 0.0343(7) Uani 1 1 d .
H24 H -0.2449 -0.1694 0.2704 0.041 Uiso 1 1 calc R
C25 C -0.1506(4) -0.2999(4) 0.3520(2) 0.0445(9) Uani 1 1 d .
H25A H -0.0661 -0.3587 0.3205 0.053 Uiso 1 1 calc R
H25B H -0.2351 -0.3490 0.3615 0.053 Uiso 1 1 calc R
H25C H -0.1185 -0.2865 0.3984 0.053 Uiso 1 1 calc R
C26 C -0.3279(4) -0.0619(4) 0.3651(2) 0.0466(9) Uani 1 1 d .
H26A H -0.3630 0.0327 0.3414 0.056 Uiso 1 1 calc R
H26B H -0.2910 -0.0484 0.4103 0.056 Uiso 1 1 calc R
H26C H -0.4117 -0.1116 0.3768 0.056 Uiso 1 1 calc R
C27 C -0.1570(3) 0.2384(3) 0.33414(16) 0.0308(7) Uani 1 1 d .
H27A H -0.1973 0.3444 0.3326 0.037 Uiso 1 1 calc R
H27B H -0.2385 0.1951 0.3620 0.037 Uiso 1 1 calc R
C28 C -0.0191(4) 0.3321(3) 0.41890(18) 0.0400(8) Uani 1 1 d .
H28A H -0.0895 0.4208 0.4057 0.048 Uiso 1 1 calc R
H28B H 0.0847 0.3454 0.4064 0.048 Uiso 1 1 calc R
H28C H -0.0408 0.3107 0.4716 0.048 Uiso 1 1 calc R
C31 C 0.2209(3) 0.2800(3) 0.13012(17) 0.0319(7) Uani 1 1 d .
C32 C 0.2425(4) 0.1906(4) 0.07169(18) 0.0389(8) Uani 1 1 d .
H32 H 0.1793 0.1238 0.0728 0.047 Uiso 1 1 calc R
C33 C 0.3533(4) 0.1953(4) 0.01177(19) 0.0473(9) Uani 1 1 d .
H33 H 0.3648 0.1330 -0.0275 0.057 Uiso 1 1 calc R
C34 C 0.4458(4) 0.2896(4) 0.0093(2) 0.0502(10) Uani 1 1 d .
H34 H 0.5222 0.2927 -0.0316 0.060 Uiso 1 1 calc R
C35 C 0.4285(4) 0.3804(4) 0.0661(2) 0.0483(9) Uani 1 1 d .
H35 H 0.4936 0.4455 0.0646 0.058 Uiso 1 1 calc R
C36 C 0.3158(4) 0.3766(4) 0.12565(18) 0.0386(8) Uani 1 1 d .
H36 H 0.3032 0.4412 0.1641 0.046 Uiso 1 1 calc R

loop_
_atom_site_aniso_label
_atom_site_aniso_U_11
_atom_site_aniso_U_22
_atom_site_aniso_U_33
_atom_site_aniso_U_23
_atom_site_aniso_U_13
_atom_site_aniso_U_12
Ru 0.02413(13) 0.02336(13) 0.02526(13) -0.00241(9) -0.00358(9) -0.00316(9)
P 0.0314(4) 0.0213(4) 0.0253(4) -0.0033(3) -0.0015(3) -0.0046(3)
Si 0.0329(5) 0.0348(5) 0.0288(4) -0.0019(4) -0.0043(4) -0.0123(4)
N 0.0375(15) 0.0215(12) 0.0259(13) -0.0026(10) -0.0072(11) -0.0028(11)
C1 0.0357(17) 0.0320(17) 0.0295(16) -0.0005(13) -0.0056(13) -0.0081(14)
C2 0.0294(16) 0.0292(16) 0.0219(14) 0.0021(12) -0.0017(12) -0.0064(13)
C3 0.0312(16) 0.0247(15) 0.0259(15) -0.0017(12) -0.0020(12) -0.0034(12)
C3A 0.0381(18) 0.0309(17) 0.0275(16) 0.0002(13) -0.0002(13) -0.0008(14)
C4 0.059(2) 0.0292(18) 0.0349(18) -0.0029(14) -0.0082(16) 0.0030(16)
C5 0.071(3) 0.036(2) 0.043(2) -0.0042(17) -0.0092(19) 0.0186(19)
C6 0.059(2) 0.050(2) 0.041(2) 0.0004(17) -0.0140(18) 0.0165(19)
C7 0.043(2) 0.047(2) 0.0317(18) -0.0015(15) -0.0068(15) 0.0018(16)
C7A 0.0360(17) 0.0323(17) 0.0272(16) -0.0006(13) -0.0017(13) -0.0026(14)
C10 0.0240(15) 0.0394(18) 0.0323(17) -0.0071(14) -0.0059(13) 0.0012(13)
C11 0.0323(17) 0.0321(17) 0.0373(18) -0.0022(14) -0.0156(14) 0.0029(13)
C12 0.0311(17) 0.0397(19) 0.0360(18) 0.0093(14) -0.0119(14) -0.0023(14)
C13 0.0263(16) 0.0413(18) 0.0286(16) -0.0061(14) -0.0061(13) -0.0006(13)
C14 0.0251(16) 0.0376(18) 0.0337(17) -0.0082(14) -0.0061(13) -0.0012(13)
C15 0.0307(18) 0.061(2) 0.039(2) -0.0153(17) -0.0033(15) 0.0022(16)
C16 0.059(2) 0.0294(18) 0.066(3) -0.0050(17) -0.028(2) 0.0019(17)
C17 0.045(2) 0.057(2) 0.051(2) 0.0198(19) -0.0151(17) -0.0102(18)
C18 0.0385(19) 0.057(2) 0.0310(17) -0.0106(16) -0.0062(15) 0.0046(16)
C19 0.0353(18) 0.046(2) 0.045(2) -0.0098(16) -0.0112(15) -0.0134(15)
C21 0.0423(19) 0.0255(16) 0.0288(16) -0.0048(13) -0.0013(14) 0.0026(13)
C22 0.040(2) 0.042(2) 0.042(2) -0.0045(16) 0.0017(15) 0.0051(16)
C23 0.060(2) 0.039(2) 0.0361(19) -0.0123(15) -0.0036(17) -0.0051(17)
C24 0.0426(19) 0.0291(16) 0.0335(17) -0.0027(13) -0.0030(14) -0.0139(14)
C25 0.055(2) 0.0340(18) 0.047(2) -0.0004(16) -0.0024(17) -0.0200(17)
C26 0.046(2) 0.040(2) 0.052(2) -0.0018(17) 0.0063(17) -0.0165(17)
C27 0.0321(16) 0.0272(16) 0.0298(16) -0.0040(13) -0.0040(13) 0.0007(13)
C28 0.059(2) 0.0250(16) 0.0384(18) -0.0062(14) -0.0143(16) -0.0068(15)
C31 0.0289(16) 0.0331(17) 0.0326(17) 0.0046(13) -0.0044(13) -0.0065(13)
C32 0.0368(18) 0.0417(19) 0.0375(18) 0.0005(15) -0.0044(14) -0.0088(15)
C33 0.047(2) 0.053(2) 0.0355(19) -0.0035(17) 0.0013(16) -0.0038(18)
C34 0.037(2) 0.068(3) 0.039(2) 0.0132(19) 0.0019(16) -0.0071(18)
C35 0.042(2) 0.058(2) 0.049(2) 0.0220(19) -0.0114(17) -0.0247(18)
C36 0.0403(19) 0.0391(19) 0.0398(19) 0.0092(15) -0.0125(15) -0.0145(15)

loop_
_atom_type_symbol
_atom_type_description
_atom_type_scat_dispersion_real
_atom_type_scat_dispersion_imag
_atom_type_scat_source
C C 0.0033 0.0016 'International Tables Vol C Tables 4.2.6.8 and 6.1.1.4'
H H 0.0000 0.0000 'International Tables Vol C Tables 4.2.6.8 and 6.1.1.4'
N N 0.0061 0.0033 'International Tables Vol C Tables 4.2.6.8 and 6.1.1.4'
Si Si 0.0817 0.0704 'International Tables Vol C Tables 4.2.6.8 and 6.1.1.4'
P P 0.1023 0.0942 'International Tables Vol C Tables 4.2.6.8 and 6.1.1.4'
Ru Ru -1.2594 0.8363 'International Tables Vol C Tables 4.2.6.8 and 6.1.1.4'

loop_
_geom_bond_atom_site_label_1
_geom_bond_atom_site_label_2
_geom_bond_distance
Ru C27 2.167(3)
Ru C11 2.236(3)
Ru C12 2.242(3)
Ru C13 2.278(3)
Ru C10 2.295(3)
Ru P 2.3243(8)
Ru C14 2.337(3)
Ru Si 2.3445(9)
Ru H1 1.44(3)
Si H1 1.89(3)
Si H1SI 1.44(3)
Si H2SI 1.45(3)
P C3 1.804(3)
P C24 1.865(3)
P C21 1.867(3)
Si C31 1.904(3)
N C2 1.339(4)
N C27 1.454(4)
N C28 1.458(4)
C1 C7A 1.490(4)
C1 C2 1.516(4)
C2 C3 1.389(4)
C3 C3A 1.478(4)
C3A C4 1.404(4)
C3A C7A 1.414(4)
C4 C5 1.396(5)
C5 C6 1.367(6)
C6 C7 1.392(5)
C7 C7A 1.369(4)
C10 C14 1.426(4)
C10 C11 1.434(5)
C10 C15 1.497(4)
C11 C12 1.420(5)
C11 C16 1.505(4)
C12 C13 1.430(5)
C12 C17 1.510(5)
C13 C14 1.422(4)
C13 C18 1.500(4)
C14 C19 1.488(4)
C21 C23 1.529(5)
C21 C22 1.529(5)
C24 C26 1.516(4)
C24 C25 1.531(5)
C31 C32 1.387(5)
C31 C36 1.393(4)
C32 C33 1.384(5)
C33 C34 1.363(5)
C34 C35 1.376(6)
C35 C36 1.390(5)
